data_7111531
loop_
_publ_author_name
'Boissel, Valerie'
'Simpkins, Nigel S.'
'Bhalay, Gurdip'
'Blake, Alexander J.'
'Lewis, William'

_publ_section_title
;
 Bridgehead enolates and bridgehead alkenes in a welwistatin model series
;
_journal_issue 11
_journal_name_full 'Chemical Communications'
_journal_page_first 1398
_journal_page_last 1400
_journal_paper_doi 10.1039/b820674k
_journal_year 2009
_chemical_formula_moiety 'C16 H15 N O'
_chemical_formula_sum 'C16 H15 N O'
_chemical_formula_weight 237.29
_chemical_name_systematic
;
?
;
_space_group_IT_number 14
_symmetry_cell_setting monoclinic
_symmetry_space_group_name_Hall '-P 2ybc'
_symmetry_space_group_name_H-M 'P 1 21/c 1'
_atom_sites_solution_hydrogens geom
_atom_sites_solution_primary direct
_audit_creation_method 'enCIFer editing of SHELXL-97 file'
_cell_angle_alpha 90.00
_cell_angle_beta 117.807(2)
_cell_angle_gamma 90.00
_cell_formula_units_Z 4
_cell_length_a 9.7651(14)
_cell_length_b 14.083(2)
_cell_length_c 10.0083(14)
_cell_measurement_reflns_used 3833
_cell_measurement_temperature 150(2)
_cell_measurement_theta_max 27.41
_cell_measurement_theta_min 2.36
_cell_volume 1217.4(3)
_computing_cell_refinement 'Bruker SAINT version 6.36A (Bruker, 2002)'
_computing_data_collection 'Bruker SMART version 5.625 (Bruker, 2001)'
_computing_data_reduction 'Bruker SAINT; SHELXTL (Sheldrick, 2008)'
_computing_molecular_graphics ' ? '
_computing_publication_material 'enCIFer(Allen et al.,2004);PLATON(Spek,2003)'
_computing_structure_refinement 'SHELXL97 (Sheldrick, 2008)'
_computing_structure_solution 'SHELXTL (Sheldrick, 2008)'
_diffrn_ambient_temperature 150(2)
_diffrn_measured_fraction_theta_full 0.995
_diffrn_measured_fraction_theta_max 0.991
_diffrn_measurement_device_type 'Bruker SMART APEX CCD area detector'
_diffrn_measurement_method omega
_diffrn_radiation_monochromator graphite
_diffrn_radiation_source 'sealed tube'
_diffrn_radiation_type MoK\a
_diffrn_radiation_wavelength 0.71073
_diffrn_reflns_av_R_equivalents 0.1063
_diffrn_reflns_av_sigmaI/netI 0.0658
_diffrn_reflns_limit_h_max 12
_diffrn_reflns_limit_h_min -12
_diffrn_reflns_limit_k_max 18
_diffrn_reflns_limit_k_min -18
_diffrn_reflns_limit_l_max 13
_diffrn_reflns_limit_l_min -13
_diffrn_reflns_number 10460
_diffrn_reflns_theta_full 27.50
_diffrn_reflns_theta_max 27.54
_diffrn_reflns_theta_min 2.36
_diffrn_standards_decay_% 0
_diffrn_standards_number 0
_exptl_absorpt_coefficient_mu 0.081
_exptl_absorpt_correction_type none
_exptl_crystal_colour colourless
_exptl_crystal_density_diffrn 1.295
_exptl_crystal_density_method 'not measured'
_exptl_crystal_description plate
_exptl_crystal_F_000 504
_exptl_crystal_size_max 0.86
_exptl_crystal_size_mid 0.49
_exptl_crystal_size_min 0.13
_refine_diff_density_max 0.29
_refine_diff_density_min -0.25
_refine_diff_density_rms 0.05
_refine_ls_extinction_method none
_refine_ls_goodness_of_fit_ref 1.083
_refine_ls_hydrogen_treatment mixed
_refine_ls_matrix_type full
_refine_ls_number_parameters 167
_refine_ls_number_reflns 2788
_refine_ls_number_restraints 1
_refine_ls_restrained_S_all 1.083
_refine_ls_R_factor_all 0.0587
_refine_ls_R_factor_gt 0.0492
_refine_ls_shift/su_max 0.000
_refine_ls_shift/su_mean 0.000
_refine_ls_structure_factor_coef Fsqd
_refine_ls_weighting_details 'calc w=1/[\s^2^(Fo^2^)+(0.0634P)^2^+0.0510P] where P=(Fo^2^+2Fc^2^)/3'
_refine_ls_weighting_scheme calc
_refine_ls_wR_factor_gt 0.1285
_refine_ls_wR_factor_ref 0.1336
_reflns_number_gt 2263
_reflns_number_total 2788
_reflns_threshold_expression >2sigma(I)
_cod_data_source_file b820674ksup1.cif
_cod_data_source_block 17
_cod_depositor_comments
;
The following automatic conversions were performed:

'_symmetry_cell_setting' value 'Monoclinic' changed to 'monoclinic'
according to /home/saulius/struct/CIF-dictionaries/cif_core.dic
dictionary named 'cif_core.dic' version 2.4.2 from 2011-04-26.

Automatic conversion script
Id: cif_fix_values 1891 2012-01-12 08:04:46Z andrius 
;
_cod_original_sg_symbol_H-M 'P 21/c'
_cod_database_code 7111531

loop_
_symmetry_equiv_pos_as_xyz
'x, y, z'
'-x, y+1/2, -z+1/2'
'-x, -y, -z'
'x, -y-1/2, z-1/2'

loop_
_atom_site_label
_atom_site_type_symbol
_atom_site_fract_x
_atom_site_fract_y
_atom_site_fract_z
_atom_site_U_iso_or_equiv
_atom_site_adp_type
_atom_site_occupancy
_atom_site_symmetry_multiplicity
_atom_site_calc_flag
_atom_site_refinement_flags
N1 N 0.22058(12) 0.23129(8) 0.73028(12) 0.0285(3) Uani 1 1 d .
C2 C 0.25354(14) 0.15449(10) 0.66678(14) 0.0259(3) Uani 1 1 d .
C3 C 0.15196(15) 0.10010(11) 0.54364(15) 0.0326(4) Uani 1 1 d .
H3A H 0.0452 0.1158 0.4890 0.039 Uiso 1 1 calc R
C4 C 0.21176(16) 0.02307(11) 0.50409(15) 0.0350(4) Uani 1 1 d .
H4A H 0.1456 -0.0153 0.4207 0.042 Uiso 1 1 calc R
C5 C 0.36935(16) 0.00056(10) 0.58550(15) 0.0308(3) Uani 1 1 d .
H5A H 0.4072 -0.0529 0.5548 0.037 Uiso 1 1 calc R
C6 C 0.47240(15) 0.05278(10) 0.70879(14) 0.0253(3) Uani 1 1 d .
C7 C 0.41444(14) 0.13349(9) 0.75290(13) 0.0231(3) Uani 1 1 d .
C8 C 0.47577(15) 0.20448(9) 0.87189(14) 0.0253(3) Uani 1 1 d .
C9 C 0.35373(16) 0.25990(10) 0.85354(15) 0.0284(3) Uani 1 1 d .
H9A H 0.3601 0.3114 0.9175 0.034 Uiso 1 1 calc R
C10 C 0.06729(16) 0.27235(12) 0.67999(18) 0.0394(4) Uani 1 1 d .
H10A H 0.0772 0.3343 0.7283 0.059 Uiso 1 1 calc R
H10B H 0.0051 0.2300 0.7078 0.059 Uiso 1 1 calc R
H10C H 0.0165 0.2803 0.5700 0.059 Uiso 1 1 calc R
C11 C 0.64055(16) 0.21861(10) 0.99621(16) 0.0340(4) Uani 1 1 d .
H11A H 0.6888 0.2733 0.9721 0.041 Uiso 1 1 calc R
H11B H 0.6408 0.2313 1.0936 0.041 Uiso 1 1 calc R
C12 C 0.72846(14) 0.12980(10) 1.00671(14) 0.0269(3) Uani 1 1 d .
C13 C 0.73726(14) 0.10514(10) 0.86635(15) 0.0278(3) Uani 1 1 d .
C14 C 0.64013(15) 0.01894(10) 0.79094(15) 0.0278(3) Uani 1 1 d .
H14A H 0.6705 -0.0062 0.7151 0.033 Uiso 1 1 calc R
C15 C 0.66835(18) -0.05944(10) 0.91081(16) 0.0337(3) Uani 1 1 d .
H15A H 0.5740 -0.0670 0.9231 0.040 Uiso 1 1 calc R
H15B H 0.6888 -0.1207 0.8749 0.040 Uiso 1 1 calc R
C16 C 0.80600(16) -0.03450(11) 1.06420(16) 0.0337(4) Uani 1 1 d .
H16A H 0.8191 -0.0832 1.1406 0.040 Uiso 1 1 calc R
H16B H 0.9028 -0.0307 1.0555 0.040 Uiso 1 1 calc R
C17 C 0.76856(15) 0.06037(11) 1.10832(15) 0.0300(3) Uani 1 1 d D
H17A H 0.7647(17) 0.0662(11) 1.2017(12) 0.036 Uiso 1 1 d D
O18 O 0.80793(11) 0.15060(8) 0.81508(11) 0.0409(3) Uani 1 1 d .

loop_
_atom_site_aniso_label
_atom_site_aniso_U_11
_atom_site_aniso_U_22
_atom_site_aniso_U_33
_atom_site_aniso_U_23
_atom_site_aniso_U_13
_atom_site_aniso_U_12
N1 0.0213(6) 0.0318(6) 0.0295(6) 0.0075(5) 0.0094(5) 0.0046(5)
C2 0.0217(6) 0.0330(8) 0.0222(6) 0.0068(5) 0.0096(5) -0.0005(5)
C3 0.0216(7) 0.0490(9) 0.0230(7) 0.0031(6) 0.0069(6) -0.0063(6)
C4 0.0323(8) 0.0465(9) 0.0231(7) -0.0068(6) 0.0104(6) -0.0168(7)
C5 0.0362(8) 0.0322(8) 0.0282(7) -0.0046(6) 0.0185(6) -0.0061(6)
C6 0.0253(7) 0.0288(7) 0.0231(6) 0.0020(5) 0.0122(6) -0.0012(5)
C7 0.0201(6) 0.0265(7) 0.0203(6) 0.0032(5) 0.0074(5) -0.0014(5)
C8 0.0235(6) 0.0238(7) 0.0248(6) 0.0028(5) 0.0080(5) 0.0000(5)
C9 0.0292(7) 0.0254(7) 0.0292(7) 0.0026(6) 0.0124(6) 0.0017(5)
C10 0.0254(7) 0.0488(10) 0.0414(8) 0.0117(7) 0.0133(7) 0.0129(6)
C11 0.0254(7) 0.0298(8) 0.0349(8) -0.0060(6) 0.0041(6) -0.0019(6)
C12 0.0172(6) 0.0305(8) 0.0254(7) -0.0015(6) 0.0035(5) -0.0033(5)
C13 0.0179(6) 0.0324(8) 0.0271(7) 0.0110(6) 0.0055(5) 0.0053(5)
C14 0.0280(7) 0.0318(8) 0.0263(7) 0.0013(6) 0.0148(6) 0.0056(6)
C15 0.0421(8) 0.0265(8) 0.0348(8) 0.0030(6) 0.0200(7) 0.0063(6)
C16 0.0319(7) 0.0379(8) 0.0331(7) 0.0149(6) 0.0167(6) 0.0105(6)
C17 0.0221(6) 0.0401(9) 0.0242(7) 0.0018(6) 0.0077(5) -0.0006(6)
O18 0.0286(5) 0.0530(7) 0.0383(6) 0.0168(5) 0.0132(5) -0.0034(5)

loop_
_atom_type_symbol
_atom_type_description
_atom_type_scat_dispersion_real
_atom_type_scat_dispersion_imag
_atom_type_scat_source
C C 0.0033 0.0016 'International Tables Vol C Tables 4.2.6.8 and 6.1.1.4'
H H 0.0000 0.0000 'International Tables Vol C Tables 4.2.6.8 and 6.1.1.4'
N N 0.0061 0.0033 'International Tables Vol C Tables 4.2.6.8 and 6.1.1.4'
O O 0.0106 0.0060 'International Tables Vol C Tables 4.2.6.8 and 6.1.1.4'

loop_
_geom_angle_atom_site_label_1
_geom_angle_atom_site_label_2
_geom_angle_atom_site_label_3
_geom_angle
C2 N1 C9 108.72(11)
C2 N1 C10 125.44(12)
C9 N1 C10 125.76(12)
N1 C2 C3 128.33(13)
N1 C2 C7 108.36(11)
C3 C2 C7 123.25(13)
C4 C3 C2 117.69(13)
C4 C3 H3A 121.2
C2 C3 H3A 121.2
C3 C4 C5 120.66(13)
C3 C4 H4A 119.7
C5 C4 H4A 119.7
C6 C5 C4 122.86(14)
C6 C5 H5A 118.6
C4 C5 H5A 118.6
C5 C6 C7 118.03(12)
C5 C6 C14 117.73(12)
C7 C6 C14 124.22(11)
C2 C7 C6 117.50(12)
C2 C7 C8 105.61(11)
C6 C7 C8 136.86(12)
C9 C8 C7 106.46(11)
C9 C8 C11 124.09(12)
C7 C8 C11 129.45(12)
C8 C9 N1 110.83(12)
C8 C9 H9A 124.6
N1 C9 H9A 124.6
N1 C10 H10A 109.5
N1 C10 H10B 109.5
H10A C10 H10B 109.5
N1 C10 H10C 109.5
H10A C10 H10C 109.5
H10B C10 H10C 109.5
C12 C11 C8 107.61(11)
C12 C11 H11A 110.2
C8 C11 H11A 110.2
C12 C11 H11B 110.2
C8 C11 H11B 110.2
H11A C11 H11B 108.5
C17 C12 C13 115.08(13)
C17 C12 C11 128.59(13)
C13 C12 C11 114.43(11)
O18 C13 C12 124.71(13)
O18 C13 C14 124.09(13)
C12 C13 C14 111.13(11)
C13 C14 C6 106.53(11)
C13 C14 C15 109.94(11)
C6 C14 C15 113.33(11)
C13 C14 H14A 109.0
C6 C14 H14A 109.0
C15 C14 H14A 109.0
C16 C15 C14 111.44(12)
C16 C15 H15A 109.3
C14 C15 H15A 109.3
C16 C15 H15B 109.3
C14 C15 H15B 109.3
H15A C15 H15B 108.0
C17 C16 C15 106.08(11)
C17 C16 H16A 110.5
C15 C16 H16A 110.5
C17 C16 H16B 110.5
C15 C16 H16B 110.5
H16A C16 H16B 108.7
C12 C17 C16 116.95(13)
C12 C17 H17A 123.5(9)
C16 C17 H17A 119.2(9)

loop_
_geom_bond_atom_site_label_1
_geom_bond_atom_site_label_2
_geom_bond_distance
N1 C2 1.3668(18)
N1 C9 1.3705(18)
N1 C10 1.4578(17)
C2 C3 1.3961(19)
C2 C7 1.4268(17)
C3 C4 1.375(2)
C3 H3A 0.9500
C4 C5 1.401(2)
C4 H4A 0.9500
C5 C6 1.3848(19)
C5 H5A 0.9500
C6 C7 1.4283(19)
C6 C14 1.5262(18)
C7 C8 1.4530(18)
C8 C9 1.3634(18)
C8 C11 1.5195(18)
C9 H9A 0.9500
C10 H10A 0.9800
C10 H10B 0.9800
C10 H10C 0.9800
C11 C12 1.4928(19)
C11 H11A 0.9900
C11 H11B 0.9900
C12 C17 1.331(2)
C12 C13 1.4880(19)
C13 O18 1.2164(16)
C13 C14 1.508(2)
C14 C15 1.557(2)
C14 H14A 1.0000
C15 C16 1.537(2)
C15 H15A 0.9900
C15 H15B 0.9900
C16 C17 1.505(2)
C16 H16A 0.9900
C16 H16B 0.9900
C17 H17A 0.957(9)

loop_
_geom_torsion_atom_site_label_1
_geom_torsion_atom_site_label_2
_geom_torsion_atom_site_label_3
_geom_torsion_atom_site_label_4
_geom_torsion
C9 N1 C2 C3 177.04(13)
C10 N1 C2 C3 0.3(2)
C9 N1 C2 C7 -0.18(14)
C10 N1 C2 C7 -176.96(12)
N1 C2 C3 C4 -177.28(13)
C7 C2 C3 C4 -0.4(2)
C2 C3 C4 C5 0.1(2)
C3 C4 C5 C6 0.5(2)
C4 C5 C6 C7 -0.6(2)
C4 C5 C6 C14 178.04(12)
N1 C2 C7 C6 177.67(11)
C3 C2 C7 C6 0.28(18)
N1 C2 C7 C8 -0.71(14)
C3 C2 C7 C8 -178.10(12)
C5 C6 C7 C2 0.25(18)
C14 C6 C7 C2 -178.33(11)
C5 C6 C7 C8 177.96(14)
C14 C6 C7 C8 -0.6(2)
C2 C7 C8 C9 1.33(14)
C6 C7 C8 C9 -176.57(14)
C2 C7 C8 C11 -178.96(13)
C6 C7 C8 C11 3.1(2)
C7 C8 C9 N1 -1.50(15)
C11 C8 C9 N1 178.77(12)
C2 N1 C9 C8 1.08(15)
C10 N1 C9 C8 177.85(12)
C9 C8 C11 C12 163.65(13)
C7 C8 C11 C12 -16.02(19)
C8 C11 C12 C17 -102.60(16)
C8 C11 C12 C13 60.81(15)
C17 C12 C13 O18 -126.69(15)
C11 C12 C13 O18 67.59(16)
C17 C12 C13 C14 56.24(15)
C11 C12 C13 C14 -109.49(13)
O18 C13 C14 C6 -99.16(14)
C12 C13 C14 C6 77.93(12)
O18 C13 C14 C15 137.66(13)
C12 C13 C14 C15 -45.24(14)
C5 C6 C14 C13 154.65(12)
C7 C6 C14 C13 -26.77(16)
C5 C6 C14 C15 -84.32(15)
C7 C6 C14 C15 94.26(15)
C13 C14 C15 C16 -10.16(15)
C6 C14 C15 C16 -129.25(13)
C14 C15 C16 C17 57.20(15)
C13 C12 C17 C16 -4.16(17)
C11 C12 C17 C16 159.15(13)
C15 C16 C17 C12 -51.83(16)
